data_2101340
loop_
_publ_author_name
'Sui, X.'
'Codding, P. W.'

_publ_section_title
;
 Structural and molecular modeling study of
 mono(pyrrolidiniomethyl)phenylacetate antiarrhythmic agents
;
_journal_issue 5
_journal_name_full 'Acta Crystallographica Section B'
_journal_page_first 803
_journal_page_last 810
_journal_paper_doi 10.1107/S0108768194014539
_journal_volume 51
_journal_year 1995
_chemical_formula_moiety 'C22 H25 N1 O5,H1 Cl1'
_chemical_formula_sum 'C22 H26 Cl N O5'
_chemical_formula_weight 419.9
_symmetry_cell_setting monoclinic
_symmetry_space_group_name_Hall '-P 2ybc'
_symmetry_space_group_name_H-M 'P 1 21/c 1'
_atom_type_scat_source
; Cromer & Mann (1968) for non-H atoms; Stewart,
Davidson & Simpson (1965) for H atoms
;
_cell_angle_alpha 90
_cell_angle_beta 109.656(9)
_cell_angle_gamma 90
_cell_formula_units_Z 4
_cell_length_a 15.684(2)
_cell_length_b 6.4228(7)
_cell_length_c 22.249(2)
_cell_measurement_reflns_used 23
_cell_measurement_temperature 293
_cell_measurement_theta_max 27.30
_cell_measurement_theta_min 17.28
_cell_volume 2110.7(4)
_diffrn_measurement_device 'Enraf-Nonius CAD-4F'
_diffrn_measurement_method \w/2\q
_diffrn_radiation_type CuK\a
_diffrn_radiation_wavelength 1.54178
_diffrn_reflns_av_R_equivalents 0.0316
_diffrn_reflns_limit_h_max 17
_diffrn_reflns_limit_h_min 0
_diffrn_reflns_limit_k_max 7
_diffrn_reflns_limit_k_min 0
_diffrn_reflns_limit_l_max 24
_diffrn_reflns_limit_l_min -24
_diffrn_reflns_number 4544
_diffrn_reflns_theta_max 70
_diffrn_standards_decay_% <10
_diffrn_standards_interval_time 3000s
_diffrn_standards_number 3
_exptl_absorpt_coefficient_mu 1.88
_exptl_absorpt_correction_T_max 1.194
_exptl_absorpt_correction_T_min 0.807
_exptl_absorpt_correction_type empirical
_exptl_crystal_colour Colorless
_exptl_crystal_density_diffrn 1.321
_exptl_crystal_description Needle
_exptl_crystal_size_max 0.30
_exptl_crystal_size_mid 0.10
_exptl_crystal_size_min 0.10
_refine_diff_density_max 0.384
_refine_diff_density_min -0.23
_refine_ls_extinction_coef 1.1E-3(1)
_refine_ls_extinction_method 'Zachariasen (1967)'
_refine_ls_goodness_of_fit_obs 1.0408
_refine_ls_hydrogen_treatment 'see text'
_refine_ls_number_parameters 282
_refine_ls_number_reflns 2575
_refine_ls_R_factor_obs 0.069
_refine_ls_shift/esd_max 0.00454
_refine_ls_structure_factor_coef F
_refine_ls_weighting_details 'w=1/[\s^2^(F) + 0.00012F^2^]'
_refine_ls_weighting_scheme calc
_refine_ls_wR_factor_obs 0.073
_reflns_number_observed 2575
_reflns_number_total 3994
_reflns_observed_criterion I>2.5\s(I)
_cod_data_source_file cr0472.cif
_cod_data_source_block cr0472b
_cod_depositor_comments
;
The following automatic conversions were performed:

'_refine_ls_weighting_scheme' value 'w=1/[\s^2^(F) + 0.00012F^2^]'
was changed to 'calc'. New tag '_refine_ls_weighting_details' was
created. The value of the new tag was set to 'w=1/[\s^2^(F) +
0.00012F^2^]'.

Automatic conversion script
Id: cif_fix_values 3143 2015-03-26 13:38:13Z robertas 
;
_cod_original_formula_sum 'C22 H26 Cl1 N1 O5'
_cod_database_code 2101340

loop_
_atom_site_label
_atom_site_fract_x
_atom_site_fract_y
_atom_site_fract_z
_atom_site_U_iso_or_equiv
N(1) -.1436(3) -.4844(5) .9002(2) .0523(14)
C(2) -.1440(3) -.6942(7) .9299(2) .065(2)
C(3) -.2171(3) -.8118(7) .8781(2) .074(2)
C(4) -.2830(4) -.6467(8) .8413(3) .084(2)
C(5) -.2415(3) -.4380(7) .8663(2) .0612(19)
C(6) -.0884(3) -.4895(6) .8566(2) .0545(17)
C(7) -.0824(3) -.2853(6) .8257(2) .0485(15)
C(8) -.1350(3) -.2435(6) .7634(2) .0538(17)
C(9) -.1250(3) -.0622(6) .7317(2) .0535(16)
C(10) -.0576(3) .0756(7) .7656(2) .0535(17)
C(11) -.0040(3) .0390(6) .8276(2) .0509(17)
C(12) -.0173(3) -.1407(6) .8589(2) .0481(15)
O(12) .0319(2) -.1844(4) .91980(10) .0665(12)
C(13) -.1818(3) -.0208(7) .6635(2) .0654(19)
C(14) -.2285(3) .1882(7) .6529(2) .0645(19)
O(15) -.2344(3) .3028(5) .6934(2) .0977(18)
O(16) -.2650(2) .2243(5) .5913(2) .0810(15)
C(17) -.3109(4) .4233(8) .5744(3) .106(3)
C(18) -.3458(4) .4320(10) .5029(3) .099(3)
C(19) -.3776(4) .6358(10) .4767(3) .110(3)
O(20) -.4094(3) .6232(8) .4092(2) .118(2)
C(21) -.4634(4) .4524(12) .3844(3) .093(3)
C(22) -.4682(4) .2843(10) .4206(3) .083(3)
O(23) -.4198(3) .2751(6) .4852(2) .0944(17)
C(24) -.5130(5) .4562(14) .3207(3) .121(4)
C(25) -.5682(6) .2906(18) .2936(3) .135(5)
C(26) -.5735(5) .1202(14) .3295(4) .128(4)
C(27) -.5240(6) .1187(14) .3939(4) .107(4)
Cl(28) -.12880(10) -.2107(2) 1.01740(10) .0744(5)
H(1) -.118(3) -.398(6) .932(2) 4.9(11)
H(21) -.081 -.768 .940 5.8
H(22) -.160 -.683 .972 5.8
H(31) -.189 -.892 .848 6.8
H(32) -.249 -.920 .899 6.8
H(41) -.346 -.665 .848 7.5
H(42) -.293 -.660 .792 7.5
H(51) -.273 -.377 .898 5.4
H(52) -.250 -.333 .828 5.4
H(61) -.022(3) -.536(7) .883(2) 5.3(13)
H(62) -.117(3) -.598(6) .820(2) 5.3(11)
H(8) -.183(2) -.346(6) .744(2) 3.9(9)
H(10) -.053(2) .209(6) .744(2) 4.7(9)
H(11) .041(2) .125(5) .851(2) 3.2(8)
H(12) .062 -.077 .942 5.4
H(131) -.140(3) -.029(8) .636(2) 6.0(14)
H(132) -.232(3) -.138(8) .650(2) 6.0(12)
H(171) -.364 .437 .592 9.4
H(172) -.264 .546 .592 9.4
H(18) -.295 .391 .484 8.5
H(191) -.430 .684 .493 9.7
H(192) -.324 .744 .492 9.7
H(24) -.509 .573 .296 10.8
H(25) -.603 .295 .249 .114
H(26) -.621 .026 .313 10.7
H(27) -.538(4) .034(10) .417(3) 10.(2)

loop_
_geom_angle_atom_site_label_1
_geom_angle_atom_site_label_2
_geom_angle_atom_site_label_3
_geom_angle
C(2) N(1) C(5) 104.2(3)
C(2) N(1) C(6) 110.6(3)
C(5) N(1) C(6) 113.2(3)
N(1) C(2) C(3) 103.1(3)
C(2) C(3) C(4) 105.3(4)
C(3) C(4) C(5) 106.9(4)
N(1) C(5) C(4) 104.5(4)
N(1) C(6) C(7) 114.5(3)
C(6) C(7) C(8) 121.5(3)
C(6) C(7) C(12) 119.3(3)
C(8) C(7) C(12) 119.1(4)
C(7) C(8) C(9) 122.6(4)
C(8) C(9) C(10) 116.8(3)
C(8) C(9) C(13) 121.9(3)
C(10) C(9) C(13) 121.3(4)
C(9) C(10) C(11) 122.2(4)
C(10) C(11) C(12) 119.8(4)
C(7) C(12) C(11) 119.5(3)
C(7) C(12) O(12) 117.7(4)
C(11) C(12) O(12) 122.8(3)
C(9) C(13) C(14) 114.0(4)
C(13) C(14) O(15) 126.1(4)
C(13) C(14) O(16) 109.8(4)
O(15) C(14) O(16) 124.1(4)
C(14) O(16) C(17) 115.3(4)
O(16) C(17) C(18) 106.2(5)
C(17) C(18) C(19) 114.4(5)
C(17) C(18) O(23) 103.2(5)
C(19) C(18) O(23) 111.9(4)
C(18) C(19) O(20) 108.9(5)
C(19) O(20) C(21) 114.7(5)
O(20) C(21) C(22) 122.7(5)
O(20) C(21) C(24) 117.3(7)
C(22) C(21) C(24) 120.1(6)
C(21) C(22) O(23) 121.8(5)
C(21) C(22) C(27) 120.6(6)
O(23) C(22) C(27) 117.5(6)
C(18) O(23) C(22) 110.6(4)
C(21) C(24) C(25) 119.6(8)
C(24) C(25) C(26) 120.9(6)
C(25) C(26) C(27) 119.1(8)
C(22) C(27) C(26) 119.7(8)

loop_
_geom_bond_atom_site_label_1
_geom_bond_atom_site_label_2
_geom_bond_distance
N(1) C(2) 1.501(6)
N(1) C(5) 1.496(5)
N(1) C(6) 1.504(7)
C(2) C(3) 1.524(6)
C(3) C(4) 1.515(7)
C(4) C(5) 1.512(7)
C(6) C(7) 1.498(6)
C(7) C(8) 1.381(5)
C(7) C(12) 1.393(5)
C(8) C(9) 1.397(6)
C(9) C(10) 1.390(6)
C(9) C(13) 1.503(5)
C(10) C(11) 1.372(5)
C(11) C(12) 1.399(6)
C(12) O(12) 1.344(4)
C(13) C(14) 1.509(6)
C(14) O(15) 1.191(6)
C(14) O(16) 1.316(6)
O(16) C(17) 1.453(6)
C(17) C(18) 1.501(8)
C(18) C(19) 1.450(9)
C(18) O(23) 1.486(7)
C(19) O(20) 1.417(8)
O(20) C(21) 1.383(8)
C(21) C(22) 1.364(10)
C(21) C(24) 1.369(9)
C(22) O(23) 1.383(6)
C(22) C(27) 1.379(10)
C(24) C(25) 1.376(13)
C(25) C(26) 1.374(14)
C(26) C(27) 1.381(10)
N(1) H(1) 0.88(4)
C(2) H(21) 1.06
C(2) H(22) 1.05
C(3) H(31) 1.05
C(3) H(32) 1.05
C(4) H(41) 1.05
C(4) H(42) 1.05
C(5) H(51) 1.05
C(5) H(52) 1.05
C(6) H(61) 1.05
C(6) H(62) 1.05
C(8) H(8) 0.98(3)
C(10) H(10) 0.99(4)
C(11) H(11) 0.91(3)
O(12) H(12) 0.89
C(13) H(131) 1.04
C(13) H(132) 1.05
C(17) H(171) 1.03
C(17) H(172) 1.06
C(18) H(18) 1.06
C(19) H(191) 1.05
C(19) H(192) 1.05
C(24) H(24) 0.95
C(25) H(25) 0.97
C(26) H(26) 0.93
C(27) H(27) 0.83(7)
